data_7048497
loop_
_publ_author_name
'Ma, Chenxi'
'Hill, Anthony F.'

_publ_section_title
;
 Methimazolyl based diptych bicyclo-[3.3.0]-ruthenaboratranes.
;
_journal_issue 6
_journal_name_full 'Dalton transactions (Cambridge, England : 2003)'
_journal_page_first 1976
_journal_page_last 1992
_journal_paper_doi 10.1039/c8dt04813d
_journal_volume 48
_journal_year 2019
_chemical_formula_moiety 'C25 H33 B1 N4 O1 P2 Ru1 S2'
_chemical_formula_sum 'C25 H33 B N4 O P2 Ru S2'
_chemical_formula_weight 643.52
_space_group_IT_number 61
_space_group_name_Hall '-P 2ac 2ab'
_space_group_name_H-M_alt 'P b c a'
_symmetry_cell_setting orthorhombic
_symmetry_space_group_name_Hall '-P 2ac 2ab'
_symmetry_space_group_name_H-M 'P b c a'
_atom_sites_solution_hydrogens difmap
_atom_sites_solution_primary other
_audit_creation_date 2018-02-03
_audit_creation_method CRYSTALS_ver_14.61
_audit_update_record
;
2018-11-26 deposited with the CCDC.
2019-01-03 downloaded from the CCDC.
;
_cell_angle_alpha 90
_cell_angle_beta 90
_cell_angle_gamma 90
_cell_formula_units_Z 8
_cell_length_a 8.55650(10)
_cell_length_b 18.5822(2)
_cell_length_c 36.1544(3)
_cell_measurement_reflns_used 22326
_cell_measurement_temperature 150
_cell_measurement_theta_max 74
_cell_measurement_theta_min 5
_cell_volume 5748.50(10)
_computing_cell_refinement 'CrysAlisPro, (Agilent, 2011)'
_computing_data_collection 'SuperNova, (Oxford Diffraction, 2010)'
_computing_data_reduction 'CrysAlisPro, (Agilent, 2011)'
_computing_molecular_graphics 'CAMERON (Watkin et al., 1996)'
_computing_publication_material 'CRYSTALS (Betteridge et al., 2003)'
_computing_structure_refinement 'CRYSTALS (Betteridge et al., 2003)'
_computing_structure_solution 'Superflip (Palatinus & Chapuis, 2007)'
_diffrn_ambient_temperature 150
_diffrn_measured_fraction_theta_full 1.000
_diffrn_measured_fraction_theta_max 0.995
_diffrn_measurement_device Area
_diffrn_measurement_device_type 'Oxford Diffraction SuperNova'
_diffrn_measurement_method '\f & \w scans'
_diffrn_radiation_monochromator graphite
_diffrn_radiation_type 'Cu K\a'
_diffrn_radiation_wavelength 1.54184
_diffrn_reflns_av_R_equivalents 0.028
_diffrn_reflns_av_sigmaI/netI 0.0400
_diffrn_reflns_limit_h_max 10
_diffrn_reflns_limit_h_min -8
_diffrn_reflns_limit_k_max 23
_diffrn_reflns_limit_k_min -21
_diffrn_reflns_limit_l_max 43
_diffrn_reflns_limit_l_min -44
_diffrn_reflns_number 42114
_diffrn_reflns_theta_full 72.017
_diffrn_reflns_theta_max 73.820
_diffrn_reflns_theta_min 4.893
_diffrn_standards_number 0
_exptl_absorpt_coefficient_mu 7.029
_exptl_absorpt_correction_T_max 0.70
_exptl_absorpt_correction_T_min 0.55
_exptl_absorpt_correction_type multi-scan
_exptl_absorpt_process_details 'CrysAlisPro, (Agilent, 2011)'
_exptl_crystal_colour 'clear colourless'
_exptl_crystal_density_diffrn 1.487
_exptl_crystal_density_method 'not measured'
_exptl_crystal_description block
_exptl_crystal_F_000 2640
_exptl_crystal_size_max 0.187
_exptl_crystal_size_mid 0.099
_exptl_crystal_size_min 0.051
_refine_diff_density_max 0.73
_refine_diff_density_min -0.76
_refine_ls_extinction_method None
_refine_ls_goodness_of_fit_ref 1.0876
_refine_ls_hydrogen_treatment mixed
_refine_ls_matrix_type full
_refine_ls_number_parameters 328
_refine_ls_number_reflns 5806
_refine_ls_number_restraints 0
_refine_ls_R_factor_all 0.0396
_refine_ls_R_factor_gt 0.0388
_refine_ls_shift/su_max 0.0035468
_refine_ls_shift/su_mean 0.0000569
_refine_ls_structure_factor_coef Fsqd
_refine_ls_weighting_details
;
 Method= Modified Sheldrick 
 w=1/[\s^2^(F^2^) + ( 0.03P)^2^ +32.48P] 
 ,where P=(max(Fo^2^,0) + 2Fc^2^)/3 
;
_refine_ls_weighting_scheme calc
_refine_ls_wR_factor_all 0.0979
_refine_ls_wR_factor_gt 0.0976
_refine_ls_wR_factor_ref 0.0979
_reflns_limit_h_max 10
_reflns_limit_h_min 0
_reflns_limit_k_max 22
_reflns_limit_k_min 0
_reflns_limit_l_max 44
_reflns_limit_l_min 0
_reflns_number_gt 5659
_reflns_number_total 5806
_reflns_threshold_expression I>2.0\s(I)
_oxford_diffrn_Wilson_B_factor 1.32
_oxford_diffrn_Wilson_scale 0.33
_oxford_refine_ls_r_factor_ref 0.0396
_oxford_refine_ls_scale 1.703(8)
_oxford_reflns_number_all 5806
_oxford_reflns_threshold_expression_ref I>-10.0\s(I)
_oxford_structure_analysis_title 'xcalibur in C:\Users\Kathy\Docu At 17:59 on '
_cod_data_source_file c8dt04813d2.cif
_cod_data_source_block KMAc178
_cod_depositor_comments
;
The following automatic conversions were performed:

'_atom_sites_solution_primary' value 'Other' changed to 'other'
according to
/home/data/users/saulius/crontab/automatic-downloads/rss-feeds/RSC/lib/dictionaries/cif_core.dic
dictionary named 'cif_core.dic' version 2.4.2 from 2011-04-26.

Automatic conversion script
Id: cif_fix_values 4973 2017-02-22 13:04:09Z antanas 

 Adding full bibliography for 7048492--7048500.cif.
;
_cod_original_cell_volume 5748.50(5)
_cod_original_sg_symbol_H-M 'P b c a '
_cod_original_formula_sum 'C25 H33 B1 N4 O1 P2 Ru1 S2'
_cod_database_code 7048497

loop_
_symmetry_equiv_pos_as_xyz
x,y,z
-x,-y,-z
x,-y+1/2,z+1/2
-x,y+1/2,-z+1/2
-x+1/2,-y,z+1/2
x+1/2,y,-z+1/2
x+1/2,-y+1/2,-z
-x+1/2,y+1/2,z

loop_
_atom_site_label
_atom_site_type_symbol
_atom_site_fract_x
_atom_site_fract_y
_atom_site_fract_z
_atom_site_U_iso_or_equiv
_atom_site_occupancy
_atom_site_adp_type
B1 B 0.8805(5) 0.6085(2) 0.55463(11) 0.0181 1.0000 Uani
Ru1 Ru 0.96770(3) 0.640134(14) 0.611156(7) 0.0145 1.0000 Uani
P1 P 1.02078(11) 0.67688(5) 0.67382(2) 0.0174 1.0000 Uani
P2 P 1.17926(11) 0.56740(5) 0.60120(3) 0.0190 1.0000 Uani
S1 S 0.72672(10) 0.71253(5) 0.61247(2) 0.0191 1.0000 Uani
S2 S 0.82185(11) 0.53438(5) 0.63350(2) 0.0199 1.0000 Uani
N1 N 0.5974(4) 0.75816(18) 0.54704(9) 0.0230 1.0000 Uani
N2 N 0.7612(4) 0.66851(17) 0.54184(8) 0.0198 1.0000 Uani
N3 N 0.7809(4) 0.53726(17) 0.55913(9) 0.0209 1.0000 Uani
N4 N 0.6542(4) 0.44907(17) 0.58591(10) 0.0246 1.0000 Uani
C1 C 0.6939(4) 0.71364(19) 0.56589(10) 0.0186 1.0000 Uani
C2 C 0.6028(5) 0.7402(2) 0.50993(11) 0.0288 1.0000 Uani
C3 C 0.7036(5) 0.6843(2) 0.50689(10) 0.0262 1.0000 Uani
C4 C 0.5146(5) 0.8183(2) 0.56319(12) 0.0311 1.0000 Uani
C5 C 0.7486(4) 0.5070(2) 0.59187(10) 0.0200 1.0000 Uani
C6 C 0.7061(5) 0.4973(2) 0.53212(11) 0.0293 1.0000 Uani
C7 C 0.6283(5) 0.4433(2) 0.54826(13) 0.0308 1.0000 Uani
C8 C 0.5959(5) 0.4015(2) 0.61482(13) 0.0321 1.0000 Uani
C21 C 1.0363(6) 0.6095(2) 0.71089(11) 0.0312 1.0000 Uani
C22 C 1.1994(5) 0.7286(2) 0.68055(12) 0.0290 1.0000 Uani
C23 C 0.8709(4) 0.73648(19) 0.69321(9) 0.0168 1.0000 Uani
C24 C 0.8902(5) 0.8104(2) 0.69665(12) 0.0270 1.0000 Uani
C25 C 0.7690(6) 0.8540(2) 0.70861(14) 0.0371 1.0000 Uani
C26 C 0.6267(5) 0.8243(3) 0.71766(12) 0.0322 1.0000 Uani
C27 C 0.6057(5) 0.7511(3) 0.71465(12) 0.0311 1.0000 Uani
C28 C 0.7262(5) 0.7077(2) 0.70219(11) 0.0262 1.0000 Uani
C31 C 1.3425(5) 0.6083(2) 0.57644(12) 0.0304 1.0000 Uani
C32 C 1.1487(5) 0.4857(2) 0.57392(12) 0.0302 1.0000 Uani
C33 C 1.2724(4) 0.52897(19) 0.64236(11) 0.0203 1.0000 Uani
C34 C 1.2038(5) 0.4698(2) 0.66008(12) 0.0256 1.0000 Uani
C35 C 1.2634(5) 0.4441(2) 0.69318(12) 0.0294 1.0000 Uani
C36 C 1.3919(5) 0.4767(2) 0.70935(12) 0.0295 1.0000 Uani
C37 C 1.4638(5) 0.5333(2) 0.69181(12) 0.0268 1.0000 Uani
C38 C 1.4053(5) 0.5597(2) 0.65841(11) 0.0228 1.0000 Uani
C101 C 1.0668(4) 0.7166(2) 0.59011(10) 0.0219 1.0000 Uani
O1 O 1.1271(4) 0.76633(15) 0.57664(8) 0.0300 1.0000 Uani
H11 H 0.962(7) 0.600(3) 0.5320(15) 0.0500 1.0000 Uiso
H21 H 0.5491 0.7664 0.4927 0.0341 1.0000 Uiso
H31 H 0.7327 0.6591 0.4859 0.0314 1.0000 Uiso
H41 H 0.5658 0.8328 0.5853 0.0373 1.0000 Uiso
H42 H 0.5099 0.8556 0.5460 0.0373 1.0000 Uiso
H43 H 0.4120 0.8081 0.5707 0.0373 1.0000 Uiso
H61 H 0.7149 0.5085 0.5082 0.0352 1.0000 Uiso
H71 H 0.5722 0.4056 0.5389 0.0369 1.0000 Uiso
H81 H 0.4946 0.3894 0.6082 0.0380 1.0000 Uiso
H82 H 0.6586 0.3605 0.6172 0.0380 1.0000 Uiso
H83 H 0.5791 0.4258 0.6357 0.0380 1.0000 Uiso
H211 H 1.0467 0.6337 0.7356 0.0373 1.0000 Uiso
H212 H 0.9426 0.5797 0.7106 0.0373 1.0000 Uiso
H213 H 1.1317 0.5800 0.7076 0.0373 1.0000 Uiso
H221 H 1.2832 0.6973 0.6760 0.0345 1.0000 Uiso
H222 H 1.2030 0.7670 0.6640 0.0345 1.0000 Uiso
H223 H 1.2069 0.7434 0.7051 0.0345 1.0000 Uiso
H241 H 0.9809 0.8290 0.6911 0.0329 1.0000 Uiso
H251 H 0.7858 0.9036 0.7099 0.0440 1.0000 Uiso
H261 H 0.5467 0.8546 0.7257 0.0386 1.0000 Uiso
H271 H 0.5108 0.7291 0.7202 0.0370 1.0000 Uiso
H281 H 0.7145 0.6598 0.6998 0.0309 1.0000 Uiso
H311 H 1.2947 0.6213 0.5518 0.0369 1.0000 Uiso
H312 H 1.3880 0.6514 0.5892 0.0369 1.0000 Uiso
H313 H 1.4232 0.5758 0.5724 0.0369 1.0000 Uiso
H321 H 1.2496 0.4602 0.5728 0.0370 1.0000 Uiso
H322 H 1.1102 0.4968 0.5492 0.0370 1.0000 Uiso
H323 H 1.0744 0.4555 0.5866 0.0370 1.0000 Uiso
H341 H 1.1117 0.4493 0.6495 0.0301 1.0000 Uiso
H351 H 1.2145 0.4059 0.7062 0.0350 1.0000 Uiso
H361 H 1.4328 0.4601 0.7313 0.0359 1.0000 Uiso
H371 H 1.5542 0.5563 0.7030 0.0316 1.0000 Uiso
H381 H 1.4554 0.5989 0.6457 0.0267 1.0000 Uiso

loop_
_atom_site_aniso_label
_atom_site_aniso_U_11
_atom_site_aniso_U_22
_atom_site_aniso_U_33
_atom_site_aniso_U_23
_atom_site_aniso_U_13
_atom_site_aniso_U_12
B1 0.0182(19) 0.022(2) 0.0140(18) -0.0037(15) -0.0014(15) -0.0032(16)
Ru1 0.01470(14) 0.01387(13) 0.01496(13) -0.00179(9) 0.00129(10) -0.00064(10)
P1 0.0191(4) 0.0165(4) 0.0164(4) -0.0027(3) -0.0009(3) 0.0007(3)
P2 0.0172(4) 0.0176(4) 0.0222(4) -0.0027(3) 0.0034(4) 0.0019(4)
S1 0.0196(4) 0.0203(4) 0.0174(4) -0.0026(3) 0.0001(3) 0.0034(3)
S2 0.0203(4) 0.0185(4) 0.0207(4) 0.0004(3) 0.0019(3) -0.0036(3)
N1 0.0209(16) 0.0246(17) 0.0235(16) 0.0011(13) -0.0028(13) 0.0044(13)
N2 0.0211(15) 0.0206(15) 0.0176(14) -0.0001(12) 0.0000(13) -0.0013(13)
N3 0.0222(16) 0.0195(15) 0.0211(15) -0.0059(12) -0.0005(13) -0.0002(13)
N4 0.0231(17) 0.0162(15) 0.0344(18) -0.0048(13) 0.0004(14) -0.0021(13)
C1 0.0161(17) 0.0169(17) 0.0229(17) 0.0009(14) -0.0014(14) 0.0001(14)
C2 0.028(2) 0.037(2) 0.0211(19) 0.0053(17) -0.0041(16) 0.0039(18)
C3 0.026(2) 0.036(2) 0.0169(18) -0.0008(16) -0.0003(15) -0.0011(17)
C4 0.029(2) 0.031(2) 0.033(2) -0.0016(18) -0.0045(18) 0.0109(18)
C5 0.0152(16) 0.0191(17) 0.0256(18) -0.0043(14) 0.0022(15) 0.0009(14)
C6 0.031(2) 0.032(2) 0.025(2) -0.0121(17) -0.0017(17) -0.0039(18)
C7 0.029(2) 0.023(2) 0.040(2) -0.0144(18) -0.0039(19) -0.0062(17)
C8 0.031(2) 0.0151(18) 0.050(3) -0.0011(17) 0.009(2) -0.0067(17)
C21 0.045(3) 0.025(2) 0.0233(19) 0.0002(16) -0.0013(18) 0.0110(19)
C22 0.0193(19) 0.034(2) 0.033(2) -0.0120(18) -0.0010(17) 0.0028(17)
C23 0.0176(17) 0.0192(18) 0.0135(15) 0.0008(13) -0.0021(13) 0.0007(14)
C24 0.025(2) 0.022(2) 0.034(2) -0.0002(16) 0.0001(17) 0.0001(16)
C25 0.036(2) 0.023(2) 0.052(3) -0.0096(19) -0.001(2) 0.0064(19)
C26 0.026(2) 0.042(3) 0.029(2) -0.0075(18) -0.0016(17) 0.0126(19)
C27 0.022(2) 0.046(3) 0.026(2) 0.0009(18) 0.0039(16) 0.0016(19)
C28 0.024(2) 0.023(2) 0.032(2) -0.0002(16) 0.0051(17) -0.0028(16)
C31 0.022(2) 0.036(2) 0.034(2) 0.0047(18) 0.0079(17) 0.0034(18)
C32 0.029(2) 0.029(2) 0.032(2) -0.0102(17) 0.0009(18) 0.0079(18)
C33 0.0165(17) 0.0147(17) 0.0297(19) -0.0015(14) 0.0051(15) 0.0039(14)
C34 0.0193(19) 0.0221(19) 0.035(2) -0.0004(16) -0.0001(16) 0.0017(16)
C35 0.028(2) 0.0197(19) 0.040(2) 0.0095(17) 0.0056(19) 0.0036(17)
C36 0.031(2) 0.026(2) 0.032(2) 0.0055(17) -0.0012(18) 0.0051(17)
C37 0.023(2) 0.027(2) 0.030(2) -0.0020(16) -0.0027(16) 0.0008(16)
C38 0.0223(19) 0.0172(18) 0.029(2) -0.0005(15) 0.0042(16) -0.0002(15)
C101 0.0191(18) 0.029(2) 0.0181(17) -0.0082(15) -0.0007(15) 0.0057(16)
O1 0.0330(16) 0.0230(14) 0.0339(15) 0.0072(12) 0.0095(13) -0.0083(13)

loop_
_atom_type_symbol
_atom_type_scat_dispersion_real
_atom_type_scat_dispersion_imag
_atom_type_scat_Cromer_Mann_a1
_atom_type_scat_Cromer_Mann_b1
_atom_type_scat_Cromer_Mann_a2
_atom_type_scat_Cromer_Mann_b2
_atom_type_scat_Cromer_Mann_a3
_atom_type_scat_Cromer_Mann_b3
_atom_type_scat_Cromer_Mann_a4
_atom_type_scat_Cromer_Mann_b4
_atom_type_scat_Cromer_Mann_c
_atom_type_scat_source
C 0.0181 0.0091 2.3100 20.8439 1.0200 10.2075 1.5886 0.5687 0.8650 51.6512 0.2156 'International Tables Vol C 4.2.6.8 and 6.1.1.4'
H 0.0000 0.0000 0.4930 10.5109 0.3229 26.1257 0.1402 3.1424 0.0408 57.7998 0.0030 'International Tables Vol C 4.2.6.8 and 6.1.1.4'
B 0.0090 0.0039 2.0545 23.2185 1.3326 1.0210 1.0979 60.3498 0.7068 0.1403 -0.1932 'International Tables Vol C 4.2.6.8 and 6.1.1.4'
S 0.3331 0.5567 6.9053 1.4679 5.2034 22.2151 1.4379 0.2536 1.5863 56.1720 0.8669 'International Tables Vol C 4.2.6.8 and 6.1.1.4'
N 0.0311 0.0180 12.2126 0.0057 3.1322 9.8933 2.0125 28.9975 1.1663 0.5826 -11.5290 'International Tables Vol C 4.2.6.8 and 6.1.1.4'
O 0.0492 0.0322 3.0485 13.2771 2.2868 5.7011 1.5463 0.3239 0.8670 32.9089 0.2508 'International Tables Vol C 4.2.6.8 and 6.1.1.4'
P 0.2955 0.4335 6.4345 1.9067 4.1791 27.1570 1.7800 0.5260 1.4908 68.1645 1.1149 'International Tables Vol C 4.2.6.8 and 6.1.1.4'
Ru 0.0552 3.2960 19.2674 0.8085 12.9182 8.4347 4.8634 24.7997 1.5676 94.2928 5.3787 'International Tables Vol C 4.2.6.8 and 6.1.1.4'

loop_
_geom_angle_atom_site_label_1
_geom_angle_atom_site_label_2
_geom_angle_atom_site_label_3
_geom_angle
_geom_angle_publ_flag
Ru1 B1 N2 107.2(2) yes
Ru1 B1 N3 107.6(2) yes
N2 B1 N3 105.8(3) yes
Ru1 B1 H11 120(3) no
N2 B1 H11 108(3) no
N3 B1 H11 107(3) no
B1 Ru1 P1 171.51(11) yes
B1 Ru1 P2 88.00(11) yes
P1 Ru1 P2 99.57(3) yes
B1 Ru1 S1 83.27(11) yes
P1 Ru1 S1 89.13(3) yes
P2 Ru1 S1 171.28(3) yes
B1 Ru1 S2 85.51(11) yes
P1 Ru1 S2 90.76(3) yes
P2 Ru1 S2 88.92(3) yes
S1 Ru1 S2 90.30(3) yes
B1 Ru1 C101 88.78(16) yes
P1 Ru1 C101 94.82(11) yes
P2 Ru1 C101 91.53(12) yes
S1 Ru1 C101 88.38(12) yes
S2 Ru1 C101 174.25(12) yes
Ru1 P1 C21 120.38(14) yes
Ru1 P1 C22 115.67(14) yes
C21 P1 C22 101.6(2) yes
Ru1 P1 C23 113.50(11) yes
C21 P1 C23 100.57(18) yes
C22 P1 C23 102.55(18) yes
Ru1 P2 C31 115.91(14) yes
Ru1 P2 C32 117.52(14) yes
C31 P2 C32 101.0(2) yes
Ru1 P2 C33 116.53(12) yes
C31 P2 C33 103.16(19) yes
C32 P2 C33 100.17(19) yes
Ru1 S1 C1 97.20(13) yes
Ru1 S2 C5 97.74(13) yes
C1 N1 C2 108.7(3) yes
C1 N1 C4 124.6(3) yes
C2 N1 C4 126.4(3) yes
B1 N2 C1 122.0(3) yes
B1 N2 C3 130.1(3) yes
C1 N2 C3 107.9(3) yes
B1 N3 C5 123.6(3) yes
B1 N3 C6 128.7(3) yes
C5 N3 C6 107.6(3) yes
C5 N4 C7 108.1(3) yes
C5 N4 C8 124.6(3) yes
C7 N4 C8 127.2(3) yes
S1 C1 N1 127.2(3) yes
S1 C1 N2 124.2(3) yes
N1 C1 N2 108.6(3) yes
N1 C2 C3 106.5(3) yes
N1 C2 H21 121.1 no
C3 C2 H21 132.3 no
N2 C3 C2 108.3(3) yes
N2 C3 H31 123.0 no
C2 C3 H31 128.7 no
N1 C4 H41 109.4 no
N1 C4 H42 109.0 no
H41 C4 H42 111.8 no
N1 C4 H43 114.7 no
H41 C4 H43 104.1 no
H42 C4 H43 107.7 no
S2 C5 N4 126.3(3) yes
S2 C5 N3 125.3(3) yes
N4 C5 N3 108.3(3) yes
N3 C6 C7 108.9(4) yes
N3 C6 H61 121.2 no
C7 C6 H61 129.8 no
N4 C7 C6 107.0(3) yes
N4 C7 H71 120.5 no
C6 C7 H71 132.4 no
N4 C8 H81 106.4 no
N4 C8 H82 111.4 no
H81 C8 H82 111.2 no
N4 C8 H83 110.8 no
H81 C8 H83 101.0 no
H82 C8 H83 115.2 no
P1 C21 H211 110.5 no
P1 C21 H212 108.6 no
H211 C21 H212 109.6 no
P1 C21 H213 110.4 no
H211 C21 H213 106.4 no
H212 C21 H213 111.3 no
P1 C22 H221 106.9 no
P1 C22 H222 110.3 no
H221 C22 H222 109.7 no
P1 C22 H223 109.9 no
H221 C22 H223 107.3 no
H222 C22 H223 112.6 no
P1 C23 C24 123.2(3) yes
P1 C23 C28 118.7(3) yes
C24 C23 C28 117.9(4) yes
C23 C24 C25 121.1(4) yes
C23 C24 H241 118.4 no
C25 C24 H241 120.5 no
C24 C25 C26 120.2(4) yes
C24 C25 H251 118.4 no
C26 C25 H251 121.3 no
C25 C26 C27 119.5(4) yes
C25 C26 H261 118.8 no
C27 C26 H261 121.7 no
C26 C27 C28 120.3(4) yes
C26 C27 H271 122.0 no
C28 C27 H271 117.7 no
C23 C28 C27 121.1(4) yes
C23 C28 H281 117.3 no
C27 C28 H281 121.7 no
P2 C31 H311 102.9 no
P2 C31 H312 113.9 no
H311 C31 H312 111.7 no
P2 C31 H313 112.0 no
H311 C31 H313 108.6 no
H312 C31 H313 107.6 no
P2 C32 H321 107.2 no
P2 C32 H322 111.6 no
H321 C32 H322 111.2 no
P2 C32 H323 108.8 no
H321 C32 H323 108.4 no
H322 C32 H323 109.5 no
P2 C33 C34 119.6(3) yes
P2 C33 C38 122.1(3) yes
C34 C33 C38 118.1(4) yes
C33 C34 C35 120.7(4) yes
C33 C34 H341 118.3 no
C35 C34 H341 120.9 no
C34 C35 C36 120.5(4) yes
C34 C35 H351 121.5 no
C36 C35 H351 117.9 no
C35 C36 C37 119.7(4) yes
C35 C36 H361 121.3 no
C37 C36 H361 119.0 no
C36 C37 C38 120.5(4) yes
C36 C37 H371 120.0 no
C38 C37 H371 119.5 no
C33 C38 C37 120.5(4) yes
C33 C38 H381 118.3 no
C37 C38 H381 121.2 no
Ru1 C101 O1 178.5(3) yes

loop_
_geom_bond_atom_site_label_1
_geom_bond_atom_site_label_2
_geom_bond_distance
_geom_bond_publ_flag
B1 Ru1 2.253(4) yes
B1 N2 1.581(5) yes
B1 N3 1.583(5) yes
B1 H11 1.09(6) no
Ru1 P1 2.4095(9) yes
Ru1 P2 2.2876(9) yes
Ru1 S1 2.4624(9) yes
Ru1 S2 2.4641(9) yes
Ru1 C101 1.821(4) yes
P1 C21 1.839(4) yes
P1 C22 1.822(4) yes
P1 C23 1.834(4) yes
P2 C31 1.824(4) yes
P2 C32 1.829(4) yes
P2 C33 1.833(4) yes
S1 C1 1.708(4) yes
S2 C5 1.708(4) yes
N1 C1 1.353(5) yes
N1 C2 1.383(5) yes
N1 C4 1.447(5) yes
N2 C1 1.338(5) yes
N2 C3 1.387(5) yes
N3 C5 1.339(5) yes
N3 C6 1.384(5) yes
N4 C5 1.363(5) yes
N4 C7 1.383(6) yes
N4 C8 1.457(5) yes
C2 C3 1.356(6) yes
C2 H21 0.914 no
C3 H31 0.926 no
C4 H41 0.951 no
C4 H42 0.932 no
C4 H43 0.939 no
C6 C7 1.337(6) yes
C6 H61 0.892 no
C7 H71 0.914 no
C8 H81 0.927 no
C8 H82 0.937 no
C8 H83 0.890 no
C21 H211 1.005 no
C21 H212 0.974 no
C21 H213 0.990 no
C22 H221 0.937 no
C22 H222 0.931 no
C22 H223 0.932 no
C23 C24 1.389(5) yes
C23 C28 1.387(5) yes
C24 C25 1.385(6) yes
C24 H241 0.872 no
C25 C26 1.377(7) yes
C25 H251 0.934 no
C26 C27 1.376(7) yes
C26 H261 0.932 no
C27 C28 1.385(6) yes
C27 H271 0.931 no
C28 H281 0.900 no
C31 H311 1.011 no
C31 H312 1.003 no
C31 H313 0.929 no
C32 H321 0.986 no
C32 H322 0.974 no
C32 H323 0.964 no
C33 C34 1.402(5) yes
C33 C38 1.398(5) yes
C34 C35 1.385(6) yes
C34 H341 0.955 no
C35 C36 1.384(6) yes
C35 H351 0.949 no
C36 C37 1.373(6) yes
C36 H361 0.922 no
C37 C38 1.396(6) yes
C37 H371 0.972 no
C38 H381 0.962 no
C101 O1 1.165(5) yes

loop_
_geom_hbond_atom_site_label_D
_geom_hbond_atom_site_label_H
_geom_hbond_atom_site_label_A
_geom_hbond_site_symmetry_A
_geom_hbond_angle_DHA
_geom_hbond_distance_DH
_geom_hbond_distance_HA
_geom_hbond_distance_DA
_geom_hbond_publ_flag
C4 H43 O1 1_455 166.7(3) 0.939 2.567 3.488(6) yes
